data_4083915
loop_
_publ_author_name
'Chadwick, F. Mark'
'Cooper, Robert T.'
'Ashley, Andrew E.'
'Buffet, Jean-Charles'
'O&#x2019;Hare, Dermot M.'

_publ_section_title
;
 Early Transition Metal Permethylpentalene Complexes for the
 Polymerization of Ethylene
;
_journal_issue 14
_journal_name_full Organometallics
_journal_page_first 3775
_journal_paper_doi 10.1021/om5004754
_journal_volume 33
_journal_year 2014
_chemical_compound_source SYN
_chemical_formula_moiety 'C24 H33 Cl1 Hf1'
_chemical_formula_sum 'C24 H33 Cl Hf'
_chemical_formula_weight 535.47
_chemical_melting_point ?
_space_group_IT_number 14
_symmetry_cell_setting monoclinic
_symmetry_space_group_name_Hall '-P 2yn'
_symmetry_space_group_name_H-M 'P 1 21/n 1'
_atom_sites_solution_hydrogens difmap
_atom_sites_solution_primary direct
_audit_creation_date 13-04-24
_audit_creation_method CRYSTALS_ver_14.40
_cell_angle_alpha 90
_cell_angle_beta 101.6849(8)
_cell_angle_gamma 90
_cell_formula_units_Z 4
_cell_length_a 8.76020(10)
_cell_length_b 15.9512(3)
_cell_length_c 15.6731(3)
_cell_measurement_reflns_used 4953
_cell_measurement_temperature 150
_cell_measurement_theta_max 27
_cell_measurement_theta_min 5
_cell_volume 2144.70(6)
_computing_cell_refinement 'DENZO/SCALEPACK (Otwinowski & Minor, 1997)'
_computing_data_collection 'COLLECT (Nonius, 2001).'
_computing_data_reduction 'DENZO/SCALEPACK (Otwinowski & Minor, 1997)'
_computing_molecular_graphics 'CAMERON (Watkin et al., 1996)'
_computing_publication_material 'CRYSTALS (Betteridge et al., 2003)'
_computing_structure_refinement 'CRYSTALS (Betteridge et al., 2003)'
_computing_structure_solution 'SIR92 (Altomare et al., 1994)'
_diffrn_ambient_pressure 101
_diffrn_ambient_temperature 150
_diffrn_measured_fraction_theta_full 0.990
_diffrn_measured_fraction_theta_max 0.989
_diffrn_measurement_device Area
_diffrn_measurement_device_type 'Nonius KappaCCD'
_diffrn_measurement_method \w
_diffrn_radiation_monochromator graphite
_diffrn_radiation_type 'Mo K\a'
_diffrn_radiation_wavelength 0.71073
_diffrn_reflns_av_R_equivalents 0.032
_diffrn_reflns_limit_h_max 11
_diffrn_reflns_limit_h_min -11
_diffrn_reflns_limit_k_max 20
_diffrn_reflns_limit_k_min -20
_diffrn_reflns_limit_l_max 20
_diffrn_reflns_limit_l_min -20
_diffrn_reflns_number 27284
_diffrn_reflns_theta_full 26.977
_diffrn_reflns_theta_max 27.527
_diffrn_reflns_theta_min 5.116
_diffrn_standards_number 0
_exptl_absorpt_coefficient_mu 4.994
_exptl_absorpt_correction_T_max 0.02
_exptl_absorpt_correction_T_min 0.01
_exptl_absorpt_correction_type multi-scan
_exptl_absorpt_process_details 'DENZO/SCALEPACK (Otwinowski & Minor, 1997)'
_exptl_crystal_colour orange
_exptl_crystal_density_diffrn 1.658
_exptl_crystal_density_meas ?
_exptl_crystal_density_method 'not measured'
_exptl_crystal_description block
_exptl_crystal_F_000 1064
_exptl_crystal_size_max 0.750
_exptl_crystal_size_mid 0.500
_exptl_crystal_size_min 0.300
_refine_diff_density_max 2.10
_refine_diff_density_min -2.44
_refine_ls_extinction_method None
_refine_ls_goodness_of_fit_ref 0.9203
_refine_ls_hydrogen_treatment constr
_refine_ls_matrix_type full
_refine_ls_number_parameters 235
_refine_ls_number_reflns 4895
_refine_ls_number_restraints 0
_refine_ls_R_factor_all 0.0351
_refine_ls_R_factor_gt 0.0315
_refine_ls_shift/su_max 0.0026256
_refine_ls_shift/su_mean 0.0000305
_refine_ls_structure_factor_coef Fsqd
_refine_ls_weighting_details
;
 Method, part 1, Chebychev polynomial, (Watkin, 1994, Prince, 1982) 
 [weight] = 1.0/[A~0~*T~0~(x)+A~1~*T~1~(x) ... +A~n-1~]*T~n-1~(x)] 
 where A~i~ are the Chebychev coefficients listed below and x= Fcalc/Fmax 
 Method = Robust Weighting (Prince, 1982) 
 W = [weight] * [1-(deltaF/6*sigmaF)^2^]^2^ 
 A~i~ are: 
 41.5 67.6 41.0 17.3 4.17 
;
_refine_ls_weighting_scheme calc
_refine_ls_wR_factor_all 0.0822
_refine_ls_wR_factor_gt 0.0785
_refine_ls_wR_factor_ref 0.0822
_reflns_limit_h_max 11
_reflns_limit_h_min -11
_reflns_limit_k_max 20
_reflns_limit_k_min 0
_reflns_limit_l_max 20
_reflns_limit_l_min 0
_reflns_number_gt 4466
_reflns_number_total 4895
_reflns_threshold_expression I>2.0\s(I)
_oxford_diffrn_Wilson_B_factor 1.16
_oxford_diffrn_Wilson_scale 16.82
_oxford_refine_ls_r_factor_ref 0.0351
_oxford_refine_ls_scale 0.24534(17)
_oxford_reflns_number_all 4895
_oxford_reflns_threshold_expression_ref I>0.0\s(I)
_oxford_structure_analysis_title '154fmc13 At 10:41 on 31/ 1'
_cod_data_source_file om5004754_si_001.cif
_cod_data_source_block 3Hf
_cod_depositor_comments
;
The following automatic conversions were performed:

'_chemical_melting_point' value 'not measured' was changed to '?' -
the value is undefined or not given.

Automatic conversion script
Id: cif_fix_values 2281 2013-09-26 08:29:07Z andrius 

 Adding full bibliography for 4083908--4083915.cif.

The following automatic conversions were performed:

'_exptl_crystal_density_meas' value 'not measured' was changed to '?'
- the value is perceived as not measured.

Automatic conversion script
Id: cif_fix_values 3008 2015-01-20 13:52:24Z robertas 
;
_cod_original_sg_symbol_H-M 'P 1 21/n 1 '
_cod_original_formula_sum 'C24 H33 Cl1 Hf1'
_cod_database_code 4083915

loop_
_symmetry_equiv_pos_as_xyz
x,y,z
-x,-y,-z
-x+1/2,y+1/2,-z+1/2
x+1/2,-y+1/2,z+1/2

loop_
_atom_site_label
_atom_site_type_symbol
_atom_site_fract_x
_atom_site_fract_y
_atom_site_fract_z
_atom_site_U_iso_or_equiv
_atom_site_occupancy
_atom_site_adp_type
_atom_site_refinement_flags_posn
C1 C 0.5909(5) 0.4566(3) 0.6089(3) 0.0220 1.0000 Uani .
C2 C 0.4819(5) 0.5066(2) 0.6404(2) 0.0227 1.0000 Uani .
C3 C 0.3506(5) 0.4576(2) 0.6536(3) 0.0216 1.0000 Uani .
C4 C 0.3755(4) 0.3738(2) 0.6250(2) 0.0184 1.0000 Uani .
C5 C 0.3529(5) 0.2932(2) 0.6615(3) 0.0209 1.0000 Uani .
C6 C 0.4857(5) 0.2433(2) 0.6551(3) 0.0211 1.0000 Uani .
C7 C 0.5935(5) 0.2902(3) 0.6187(3) 0.0215 1.0000 Uani .
C8 C 0.5276(5) 0.3721(2) 0.5997(2) 0.0196 1.0000 Uani .
C9 C 0.7357(6) 0.4891(3) 0.5835(3) 0.0329 1.0000 Uani .
C10 C 0.4954(6) 0.5996(3) 0.6522(3) 0.0336 1.0000 Uani .
C11 C 0.1974(5) 0.4934(3) 0.6670(3) 0.0294 1.0000 Uani .
C12 C 0.2003(5) 0.2584(3) 0.6767(3) 0.0293 1.0000 Uani .
C13 C 0.5027(6) 0.1520(3) 0.6772(3) 0.0325 1.0000 Uani .
C14 C 0.7394(6) 0.2561(3) 0.5957(3) 0.0347 1.0000 Uani .
C15 C 0.5062(5) 0.4546(2) 0.8805(2) 0.0196 1.0000 Uani .
C16 C 0.6623(5) 0.4275(2) 0.9026(2) 0.0205 1.0000 Uani .
C17 C 0.6640(5) 0.3382(2) 0.9052(2) 0.0215 1.0000 Uani .
C18 C 0.5074(5) 0.3104(2) 0.8854(3) 0.0228 1.0000 Uani .
C19 C 0.4089(5) 0.3816(2) 0.8685(3) 0.0220 1.0000 Uani .
C20 C 0.4534(6) 0.5439(3) 0.8808(3) 0.0339 1.0000 Uani .
C21 C 0.8031(6) 0.4822(3) 0.9311(3) 0.0358 1.0000 Uani .
C22 C 0.8041(6) 0.2831(3) 0.9351(3) 0.0385 1.0000 Uani .
C23 C 0.4572(7) 0.2207(3) 0.8941(3) 0.0386 1.0000 Uani .
C24 C 0.2360(5) 0.3816(3) 0.8646(3) 0.0355 1.0000 Uani .
Cl1 Cl 0.84809(11) 0.38117(7) 0.75671(7) 0.0296 1.0000 Uani .
Hf1 Hf 0.559913(16) 0.378783(7) 0.747924(8) 0.0144 1.0000 Uani .
H91 H 0.1389 0.3027 0.6948 0.0453 1.0000 Uiso R
H92 H 0.2210 0.2173 0.7232 0.0448 1.0000 Uiso R
H93 H 0.1436 0.2325 0.6243 0.0451 1.0000 Uiso R
H101 H 0.6097 0.1396 0.7040 0.0504 1.0000 Uiso R
H102 H 0.4344 0.1371 0.7163 0.0499 1.0000 Uiso R
H103 H 0.4739 0.1196 0.6244 0.0500 1.0000 Uiso R
H111 H 0.8081 0.3017 0.5888 0.0531 1.0000 Uiso R
H112 H 0.7915 0.2205 0.6424 0.0534 1.0000 Uiso R
H113 H 0.7141 0.2237 0.5427 0.0533 1.0000 Uiso R
H123 H 0.7977 0.5194 0.6316 0.0511 1.0000 Uiso R
H122 H 0.7957 0.4431 0.5685 0.0513 1.0000 Uiso R
H121 H 0.7076 0.5262 0.5339 0.0515 1.0000 Uiso R
H131 H 0.4317 0.6179 0.6923 0.0510 1.0000 Uiso R
H132 H 0.6015 0.6150 0.6741 0.0514 1.0000 Uiso R
H133 H 0.4600 0.6261 0.5969 0.0510 1.0000 Uiso R
H141 H 0.1364 0.4504 0.6875 0.0464 1.0000 Uiso R
H142 H 0.2174 0.5367 0.7116 0.0460 1.0000 Uiso R
H143 H 0.1392 0.5167 0.6131 0.0460 1.0000 Uiso R
H201 H 0.5221 0.1836 0.8686 0.0591 1.0000 Uiso R
H202 H 0.4699 0.2064 0.9554 0.0591 1.0000 Uiso R
H203 H 0.3499 0.2141 0.8663 0.0591 1.0000 Uiso R
H213 H 0.1884 0.4302 0.8325 0.0542 1.0000 Uiso R
H212 H 0.2161 0.3834 0.9231 0.0538 1.0000 Uiso R
H211 H 0.1886 0.3313 0.8361 0.0544 1.0000 Uiso R
H221 H 0.5190 0.5789 0.8533 0.0532 1.0000 Uiso R
H222 H 0.4597 0.5636 0.9396 0.0532 1.0000 Uiso R
H223 H 0.3479 0.5486 0.8497 0.0535 1.0000 Uiso R
H231 H 0.8881 0.4610 0.9064 0.0539 1.0000 Uiso R
H232 H 0.8326 0.4833 0.9942 0.0542 1.0000 Uiso R
H233 H 0.7786 0.5380 0.9096 0.0541 1.0000 Uiso R
H241 H 0.8905 0.3058 0.9126 0.0583 1.0000 Uiso R
H242 H 0.8298 0.2807 0.9978 0.0584 1.0000 Uiso R
H243 H 0.7804 0.2275 0.9111 0.0584 1.0000 Uiso R

loop_
_atom_site_aniso_label
_atom_site_aniso_U_11
_atom_site_aniso_U_22
_atom_site_aniso_U_33
_atom_site_aniso_U_23
_atom_site_aniso_U_13
_atom_site_aniso_U_12
C1 0.0204(19) 0.0300(19) 0.0151(17) 0.0036(14) 0.0027(15) -0.0048(15)
C2 0.026(2) 0.0253(18) 0.0153(17) 0.0048(13) 0.0008(15) -0.0027(15)
C3 0.0227(19) 0.0250(18) 0.0165(17) 0.0024(14) 0.0025(15) 0.0014(14)
C4 0.0142(17) 0.0254(19) 0.0142(16) 0.0014(12) -0.0008(13) -0.0003(13)
C5 0.0158(17) 0.0268(18) 0.0207(18) -0.0031(14) 0.0050(14) -0.0014(14)
C6 0.0222(19) 0.0223(17) 0.0185(17) -0.0067(13) 0.0033(15) 0.0009(14)
C7 0.0193(18) 0.0305(19) 0.0159(17) -0.0061(14) 0.0064(14) 0.0012(15)
C8 0.0195(18) 0.0294(19) 0.0107(15) -0.0041(12) 0.0052(13) -0.0018(14)
C9 0.029(2) 0.046(3) 0.027(2) 0.0092(18) 0.0123(18) -0.0057(19)
C10 0.043(3) 0.0218(18) 0.037(2) 0.0071(18) 0.009(2) -0.0024(18)
C11 0.025(2) 0.035(2) 0.028(2) 0.0037(17) 0.0055(17) 0.0096(17)
C12 0.0186(19) 0.036(2) 0.034(2) -0.0050(18) 0.0057(17) -0.0101(16)
C13 0.041(3) 0.0191(19) 0.038(2) -0.0076(16) 0.010(2) -0.0008(17)
C14 0.032(2) 0.041(2) 0.035(2) -0.0096(19) 0.016(2) 0.0043(19)
C15 0.027(2) 0.0183(16) 0.0136(16) 0.0012(13) 0.0050(15) 0.0032(14)
C16 0.0201(19) 0.0277(19) 0.0140(16) -0.0007(14) 0.0040(14) -0.0022(14)
C17 0.026(2) 0.0234(18) 0.0144(16) 0.0027(13) 0.0029(15) 0.0031(14)
C18 0.033(2) 0.0209(18) 0.0162(17) -0.0008(13) 0.0086(16) -0.0041(15)
C19 0.0201(19) 0.033(2) 0.0138(17) 0.0015(13) 0.0042(14) -0.0009(14)
C20 0.049(3) 0.026(2) 0.028(2) -0.0047(16) 0.010(2) 0.0120(19)
C21 0.032(2) 0.046(3) 0.030(2) -0.0096(19) 0.0061(19) -0.018(2)
C22 0.041(3) 0.045(3) 0.028(2) 0.0100(19) 0.004(2) 0.020(2)
C23 0.063(4) 0.025(2) 0.030(2) 0.0020(17) 0.016(2) -0.012(2)
C24 0.019(2) 0.061(3) 0.029(2) -0.0028(19) 0.0119(18) -0.0011(18)
Cl1 0.0141(5) 0.0534(7) 0.0217(5) 0.0014(4) 0.0047(4) 0.0006(4)
Hf1 0.01379(10) 0.01741(10) 0.01223(10) -0.00021(5) 0.00299(6) -0.00012(5)

loop_
_atom_type_symbol
_atom_type_scat_dispersion_real
_atom_type_scat_dispersion_imag
_atom_type_scat_Cromer_Mann_a1
_atom_type_scat_Cromer_Mann_b1
_atom_type_scat_Cromer_Mann_a2
_atom_type_scat_Cromer_Mann_b2
_atom_type_scat_Cromer_Mann_a3
_atom_type_scat_Cromer_Mann_b3
_atom_type_scat_Cromer_Mann_a4
_atom_type_scat_Cromer_Mann_b4
_atom_type_scat_Cromer_Mann_c
_atom_type_scat_source
Hf -0.5830 6.1852 29.1440 1.8326 15.1726 9.5999 14.7586 0.2751 4.3001 72.0290 8.5815 'International Tables Vol C 4.2.6.8 and 6.1.1.4'
C 0.0033 0.0016 2.3100 20.8439 1.0200 10.2075 1.5886 0.5687 0.8650 51.6512 0.2156 'International Tables Vol C 4.2.6.8 and 6.1.1.4'
H 0.0000 0.0000 0.4930 10.5109 0.3229 26.1257 0.1402 3.1424 0.0408 57.7998 0.0030 'International Tables Vol C 4.2.6.8 and 6.1.1.4'
Cl 0.1484 0.1585 11.4604 0.0104 7.1964 1.1662 6.2556 18.5194 1.6455 47.7784 -9.5574 'International Tables Vol C 4.2.6.8 and 6.1.1.4'

loop_
_geom_angle_atom_site_label_1
_geom_angle_atom_site_label_2
_geom_angle_atom_site_label_3
_geom_angle
_geom_angle_publ_flag
C2 C1 C8 106.8(3) yes
C2 C1 C9 124.6(4) yes
C8 C1 C9 128.4(4) yes
C2 C1 Hf1 77.3(2) yes
C8 C1 Hf1 62.2(2) yes
C9 C1 Hf1 129.3(3) yes
C1 C2 C3 111.1(3) yes
C1 C2 C10 124.3(4) yes
C3 C2 C10 124.5(4) yes
C2 C3 C4 106.5(3) yes
C2 C3 C11 124.9(4) yes
C4 C3 C11 126.1(4) yes
C2 C3 Hf1 81.0(2) yes
C4 C3 Hf1 64.6(2) yes
C11 C3 Hf1 133.2(3) yes
C3 C4 C5 131.7(4) yes
C3 C4 C8 107.8(3) yes
C5 C4 C8 107.3(3) yes
C3 C4 Hf1 80.2(2) yes
C5 C4 Hf1 79.8(2) yes
C8 C4 Hf1 72.4(2) yes
C4 C5 C6 106.9(3) yes
C4 C5 C12 126.1(4) yes
C6 C5 C12 124.4(4) yes
C4 C5 Hf1 64.9(2) yes
C6 C5 Hf1 80.1(2) yes
C12 C5 Hf1 134.3(3) yes
C5 C6 C7 110.7(3) yes
C5 C6 C13 124.7(4) yes
C7 C6 C13 124.5(4) yes
C5 C6 Hf1 67.3(2) yes
C7 C6 Hf1 71.0(2) yes
C13 C6 Hf1 132.4(3) yes
C6 C7 C8 107.0(3) yes
C6 C7 C14 125.2(4) yes
C8 C7 C14 127.4(4) yes
C6 C7 Hf1 77.2(2) yes
C8 C7 Hf1 63.4(2) yes
C14 C7 Hf1 129.6(3) yes
C4 C8 C1 107.8(3) yes
C4 C8 C7 108.1(3) yes
C1 C8 C7 133.9(4) yes
C4 C8 Hf1 69.9(2) yes
C1 C8 Hf1 83.6(2) yes
C7 C8 Hf1 82.5(2) yes
C1 C9 H123 109.8 no
C1 C9 H122 109.7 no
H123 C9 H122 109.0 no
C1 C9 H121 109.5 no
H123 C9 H121 109.3 no
H122 C9 H121 109.5 no
C2 C10 H131 109.8 no
C2 C10 H132 110.3 no
H131 C10 H132 109.7 no
C2 C10 H133 108.8 no
H131 C10 H133 109.3 no
H132 C10 H133 108.9 no
C3 C11 H141 110.2 no
C3 C11 H142 109.4 no
H141 C11 H142 107.2 no
C3 C11 H143 110.5 no
H141 C11 H143 109.5 no
H142 C11 H143 109.9 no
C5 C12 H91 110.0 no
C5 C12 H92 109.3 no
H91 C12 H92 107.8 no
C5 C12 H93 110.1 no
H91 C12 H93 110.0 no
H92 C12 H93 109.6 no
C6 C13 H101 110.0 no
C6 C13 H102 109.9 no
H101 C13 H102 110.1 no
C6 C13 H103 109.1 no
H101 C13 H103 108.9 no
H102 C13 H103 108.9 no
C7 C14 H111 109.7 no
C7 C14 H112 109.1 no
H111 C14 H112 108.6 no
C7 C14 H113 110.0 no
H111 C14 H113 110.3 no
H112 C14 H113 109.1 no
C16 C15 C19 107.7(3) yes
C16 C15 C20 125.2(4) yes
C19 C15 C20 126.7(4) yes
C16 C15 Hf1 73.8(2) yes
C19 C15 Hf1 73.0(2) yes
C20 C15 Hf1 124.5(3) yes
C15 C16 C17 108.6(3) yes
C15 C16 C21 126.2(4) yes
C17 C16 C21 124.7(4) yes
C15 C16 Hf1 73.8(2) yes
C17 C16 Hf1 73.8(2) yes
C21 C16 Hf1 125.0(3) yes
C16 C17 C18 107.7(3) yes
C16 C17 C22 126.6(4) yes
C18 C17 C22 125.3(4) yes
C16 C17 Hf1 73.5(2) yes
C18 C17 Hf1 74.0(2) yes
C22 C17 Hf1 124.2(3) yes
C17 C18 C19 108.4(3) yes
C17 C18 C23 124.4(4) yes
C19 C18 C23 126.7(4) yes
C17 C18 Hf1 73.6(2) yes
C19 C18 Hf1 72.8(2) yes
C23 C18 Hf1 126.1(3) yes
C15 C19 C18 107.6(4) yes
C15 C19 C24 125.0(4) yes
C18 C19 C24 125.3(4) yes
C15 C19 Hf1 74.0(2) yes
C18 C19 Hf1 74.6(2) yes
C24 C19 Hf1 130.4(3) yes
C15 C20 H221 109.6 no
C15 C20 H222 110.8 no
H221 C20 H222 108.5 no
C15 C20 H223 109.8 no
H221 C20 H223 109.2 no
H222 C20 H223 108.9 no
C16 C21 H231 109.2 no
C16 C21 H232 110.3 no
H231 C21 H232 110.2 no
C16 C21 H233 108.8 no
H231 C21 H233 108.6 no
H232 C21 H233 109.7 no
C17 C22 H241 108.5 no
C17 C22 H242 110.3 no
H241 C22 H242 110.3 no
C17 C22 H243 108.4 no
H241 C22 H243 108.8 no
H242 C22 H243 110.4 no
C18 C23 H201 109.7 no
C18 C23 H202 109.5 no
H201 C23 H202 108.0 no
C18 C23 H203 109.8 no
H201 C23 H203 110.6 no
H202 C23 H203 109.2 no
C19 C24 H213 110.1 no
C19 C24 H212 109.6 no
H213 C24 H212 109.0 no
C19 C24 H211 110.7 no
H213 C24 H211 108.8 no
H212 C24 H211 108.6 no
C5 Hf1 C3 64.72(14) yes
C5 Hf1 C19 88.97(13) yes
C3 Hf1 C19 90.05(13) yes
C5 Hf1 C15 118.75(13) yes
C3 Hf1 C15 90.54(13) yes
C19 Hf1 C15 33.00(12) yes
C5 Hf1 C16 141.30(13) yes
C3 Hf1 C16 119.77(13) yes
C19 Hf1 C16 54.11(13) yes
C15 Hf1 C16 32.35(13) yes
C5 Hf1 C17 118.44(13) yes
C3 Hf1 C17 142.61(13) yes
C19 Hf1 C17 54.16(13) yes
C15 Hf1 C17 54.06(12) yes
C16 Hf1 C17 32.68(13) yes
C5 Hf1 C7 55.95(13) yes
C3 Hf1 C7 89.85(13) yes
C19 Hf1 C7 140.66(13) yes
C15 Hf1 C7 173.65(12) yes
C16 Hf1 C7 149.36(13) yes
C5 Hf1 C18 89.35(13) yes
C3 Hf1 C18 119.31(14) yes
C19 Hf1 C18 32.60(13) yes
C15 Hf1 C18 54.03(13) yes
C16 Hf1 C18 53.77(12) yes
C5 Hf1 C1 89.64(13) yes
C3 Hf1 C1 55.69(13) yes
C19 Hf1 C1 142.17(13) yes
C15 Hf1 C1 122.33(13) yes
C16 Hf1 C1 125.90(13) yes
C5 Hf1 C8 59.07(13) yes
C3 Hf1 C8 59.20(13) yes
C19 Hf1 C8 142.01(14) yes
C15 Hf1 C8 148.43(13) yes
C16 Hf1 C8 159.24(13) yes
C5 Hf1 C4 35.31(13) yes
C3 Hf1 C4 35.27(13) yes
C19 Hf1 C4 104.34(14) yes
C15 Hf1 C4 119.94(13) yes
C16 Hf1 C4 152.18(13) yes
C5 Hf1 C6 32.63(12) yes
C3 Hf1 C6 90.97(13) yes
C19 Hf1 C6 108.87(12) yes
C15 Hf1 C6 141.85(13) yes
C16 Hf1 C6 141.92(12) yes
C5 Hf1 Cl1 131.73(9) yes
C3 Hf1 Cl1 130.38(10) yes
C19 Hf1 Cl1 129.55(10) yes
C15 Hf1 Cl1 107.52(10) yes
C16 Hf1 Cl1 77.54(9) yes
C17 Hf1 C7 123.92(13) yes
C17 Hf1 C18 32.40(13) yes
C7 Hf1 C18 120.58(13) yes
C17 Hf1 C1 150.43(13) yes
C7 Hf1 C1 62.76(14) yes
C18 Hf1 C1 174.70(13) yes
C17 Hf1 C8 157.44(13) yes
C7 Hf1 C8 34.13(13) yes
C18 Hf1 C8 146.74(13) yes
C1 Hf1 C8 34.21(13) yes
C17 Hf1 C4 151.45(13) yes
C7 Hf1 C4 58.40(13) yes
C18 Hf1 C4 119.30(14) yes
C1 Hf1 C4 58.12(13) yes
C8 Hf1 C4 37.68(13) yes
C17 Hf1 C6 109.29(13) yes
C7 Hf1 C6 31.81(13) yes
C18 Hf1 C6 92.84(12) yes
C1 Hf1 C6 89.11(13) yes
C8 Hf1 C6 55.23(13) yes
C17 Hf1 Cl1 77.87(10) yes
C7 Hf1 Cl1 76.90(10) yes
C18 Hf1 Cl1 108.30(11) yes
C1 Hf1 Cl1 76.15(10) yes
C8 Hf1 Cl1 88.43(10) yes
C4 Hf1 C6 55.95(12) yes
C4 Hf1 Cl1 126.11(10) yes
C6 Hf1 Cl1 100.24(9) yes

loop_
_geom_bond_atom_site_label_1
_geom_bond_atom_site_label_2
_geom_bond_distance
_geom_bond_publ_flag
C1 C2 1.408(6) yes
C1 C8 1.453(5) yes
C1 C9 1.497(6) yes
C1 Hf1 2.569(4) yes
C2 C3 1.440(6) yes
C2 C10 1.496(6) yes
C3 C4 1.440(5) yes
C3 C11 1.512(6) yes
C3 Hf1 2.456(4) yes
C4 C5 1.437(5) yes
C4 C8 1.466(5) yes
C4 Hf1 2.251(4) yes
C5 C6 1.431(5) yes
C5 C12 1.510(5) yes
C5 Hf1 2.447(4) yes
C6 C7 1.413(6) yes
C6 C13 1.497(5) yes
C6 Hf1 2.613(4) yes
C7 C8 1.435(5) yes
C7 C14 1.499(6) yes
C7 Hf1 2.535(4) yes
C8 Hf1 2.286(4) yes
C9 H123 0.965 no
C9 H122 0.959 no
C9 H121 0.968 no
C10 H131 0.966 no
C10 H132 0.955 no
C10 H133 0.959 no
C11 H141 0.964 no
C11 H142 0.973 no
C11 H143 0.968 no
C12 H91 0.964 no
C12 H92 0.971 no
C12 H93 0.963 no
C13 H101 0.966 no
C13 H102 0.969 no
C13 H103 0.965 no
C14 H111 0.964 no
C14 H112 0.965 no
C14 H113 0.966 no
C15 C16 1.409(6) yes
C15 C19 1.433(5) yes
C15 C20 1.498(5) yes
C15 Hf1 2.529(4) yes
C16 C17 1.424(6) yes
C16 C21 1.503(6) yes
C16 Hf1 2.530(4) yes
C17 C18 1.415(6) yes
C17 C22 1.505(6) yes
C17 Hf1 2.533(4) yes
C18 C19 1.419(6) yes
C18 C23 1.511(6) yes
C18 Hf1 2.540(4) yes
C19 C24 1.503(6) yes
C19 Hf1 2.517(4) yes
C20 H221 0.963 no
C20 H222 0.964 no
C20 H223 0.957 no
C21 H231 0.968 no
C21 H232 0.969 no
C21 H233 0.960 no
C22 H241 0.968 no
C22 H242 0.963 no
C22 H243 0.969 no
C23 H201 0.962 no
C23 H202 0.971 no
C23 H203 0.958 no
C24 H213 0.971 no
C24 H212 0.968 no
C24 H211 0.969 no
Cl1 Hf1 2.5005(9) yes

loop_
_geom_hbond_atom_site_label_D
_geom_hbond_atom_site_label_H
_geom_hbond_atom_site_label_A
_geom_hbond_site_symmetry_A
_geom_hbond_angle_DHA
_geom_hbond_distance_DH
_geom_hbond_distance_HA
_geom_hbond_distance_DA
_geom_hbond_publ_flag
C22 H242 C6 4_555 160.86(15) 0.963 2.594 3.518(6) yes
